data_9013730
loop_
_publ_author_name
'Drits, V. A.'
'Zviagina, B. B.'
'McCarty, D. K.'
'Salyn, A. L.'

_publ_section_title
;
 Factors responsible for crystal-chemical variations in the solid solutions
 from illite to aluminoceladonite and from glauconite to celadonite
 Sample Name: PILT
;
_journal_name_full 'American Mineralogist'
_journal_page_first 348
_journal_page_last 361
_journal_paper_doi 10.2138/am.2010.3300
_journal_volume 95
_journal_year 2010
_chemical_compound_source 'Ordovician sandstone, Latvia'
_chemical_formula_structural KAl(Fe,Mg)(Si4O10)(OH)2
_chemical_formula_sum 'Al2 H2 K O12 Si4'
_chemical_name_mineral Glauconite
_space_group_IT_number 12
_symmetry_space_group_name_Hall '-C 2y'
_symmetry_space_group_name_H-M 'C 1 2/m 1'
_cell_angle_alpha 90
_cell_angle_beta 101.1
_cell_angle_gamma 90
_cell_formula_units_Z 2
_cell_length_a 5.246
_cell_length_b 9.076
_cell_length_c 10.184
_cell_volume 475.817
_database_code_amcsd 0005027
_exptl_crystal_density_diffrn 2.788
_cod_original_formula_sum 'K Al2 Si4 O12 H2'
_cod_database_code 9013730

loop_
_space_group_symop_operation_xyz
x,y,z
1/2+x,1/2+y,z
x,-y,z
1/2+x,1/2-y,z
-x,y,-z
1/2-x,1/2+y,-z
-x,-y,-z
1/2-x,1/2-y,-z

loop_
_atom_site_label
_atom_site_fract_x
_atom_site_fract_y
_atom_site_fract_z
_atom_site_type_symbol
_atom_site_attached_hydrogens
K 0.00000 0.50000 0.50000 K 0
Al 0.50000 0.16670 0.00000 Al 0
Si 0.42190 0.33140 0.27290 Si 0
O1 0.36020 0.32160 0.11130 O 0
O2 0.46390 0.50000 0.32760 O 0
O3 0.68990 0.24480 0.33510 O 0
O-H 0.41220 0.00000 0.10910 O 1

loop_
_cod_changelog_entry_id
_cod_changelog_entry_author
_cod_changelog_entry_date
_cod_changelog_entry_text
1
;cod-tools version 3.8.0
Id: cif_guess_AMCSD_atom_types 9574 2023-05-10 09:00:05Z saulius
;
2023-05-10T18:54:36+03:00
;Derived atom types and hydrogen counts
from atom names that follow the AMCSD naming convention
(Wat == water, O-H == hydroxyl).
;

loop_
_cod_related_entry_id
_cod_related_entry_database
_cod_related_entry_code
1 AMCSD 0005027
